data_1563257
loop_
_publ_author_name
'Pospelov, A.A.'
'Nalbandyan, V.B.'

_publ_section_title
;
 Preparation, crystal structures and rapid hydration of P2- and P3-type
 sodium chromium antimony oxides
;
_journal_issue 5
_journal_name_full 'Journal of Solid State Chemistry'
_journal_page_first 1043
_journal_page_last 1047
_journal_paper_doi 10.1016/j.jssc.2011.03.011
_journal_volume 184
_journal_year 2011
_chemical_formula_sum 'Cr0.4 Na0.29 O Sb0.1'
_chemical_formula_weight 55.99
_space_group_IT_number 166
_space_group_name_Hall '-R 3 2"'
_space_group_name_H-M_alt 'R -3 m :H'
_symmetry_cell_setting trigonal
_symmetry_space_group_name_H-M 'R -3 m :H'
_cell_angle_alpha 90.0
_cell_angle_beta 90.0
_cell_angle_gamma 120.0
_cell_formula_units_Z 6
_cell_length_a 2.96620(7)
_cell_length_b 2.9662
_cell_length_c 16.937(1)
_cell_volume 129.053(8)
_computing_structure_refinement GSAS
_diffrn_radiation_polarisn_ratio 0.7
_diffrn_radiation_probe x-ray
_exptl_absorpt_correction_T_max 1.00000
_exptl_absorpt_correction_T_min 1.00000
_exptl_absorpt_process_details
;   GSAS Absorption/surface roughness correction: function number 0
 No correction is applied.
;
_pd_calc_method 'Rietveld Refinement'
_pd_instr_location ' ?'
_pd_proc_info_datetime 2010-09-07T19:42:53
_pd_proc_info_excluded_regions ' ?'
_pd_proc_ls_background_function
;   GSAS Background function number 1 with 15 terms.
 Shifted Chebyshev function of 1st kind
      1:    74.0121     2:   -95.1718     3:    76.9852     4:   -47.1036    
      5:    30.3857     6:   -14.8892     7:    5.48901     8:   0.550840    
      9:   -3.46299    10:    5.39971    11:   -5.58909    12:    3.91628    
     13:   -2.88050    14:   0.849902    15:  -0.263940    
;
_pd_proc_ls_peak_cutoff 0.00500
_pd_proc_ls_profile_function
;
 CW Profile function number 3 with  19 terms
 Pseudovoigt profile coefficients as parameterized in
 P. Thompson, D.E. Cox & J.B. Hastings (1987). J. Appl. Cryst.,20,79-83.
 Asymmetry correction of L.W. Finger, D.E. Cox & A. P. Jephcoat (1994).
 J. Appl. Cryst.,27,892-900.
 #1(GU)   =    0.000 #2(GV)   =    0.000 #3(GW)   =    0.000
 #4(GP)   =    0.000 #5(LX)   =    1.501 #6(LY)   =   41.454
 #7(S/L)  =   0.0005 #8(H/L)  =   0.0318
 #9(trns) =     0.00 #10(shft)=   0.2421
 #11(stec)=     0.00 #12(ptec)=     0.00 #13(sfec)=     0.00
 #14(L11) =    0.000 #15(L22) =    0.000 #16(L33) =    0.000
 #17(L12) =    0.000 #18(L13) =    0.000 #19(L23) =    0.000
 Peak tails are ignored  where the intensity is below 0.0050 times the peak
   Aniso. broadening axis   0.0   0.0   1.0
;
_pd_proc_ls_prof_R_factor 0.0958
_pd_proc_ls_prof_wR_expected 0.1150
_pd_proc_ls_prof_wR_factor 0.1291
_pd_spec_mounting ' ?'
_refine_ls_goodness_of_fit_all 1.13
_refine_ls_matrix_type full
_refine_ls_number_parameters 26
_refine_ls_number_restraints 0
_refine_ls_R_Fsqd_factor 0.08597
_refine_ls_shift/su_max 4.65
_refine_ls_shift/su_mean 1.17
_reflns_d_resolution_high 1.022
_reflns_d_resolution_low 5.645
_reflns_limit_h_max 2
_reflns_limit_h_min 0
_reflns_limit_k_max 1
_reflns_limit_k_min 0
_reflns_limit_l_max 15
_reflns_limit_l_min -14
_reflns_number_total 54
_cod_data_source_file JSSC-2011-184-1043.cif
_cod_data_source_block Na0.58Cr0.79Sb0.21O2
_cod_depositor_comments
;
The following automatic conversions were performed:

data item '_geom_angle_publ_flag' value 'N' was changed to 'n' in
accordance with the built-in table derived from the CIF Core
dictionary named 'cif_core.dic' version 2.4.5 last updated on
2014-11-21 (515 times).

data item '_geom_bond_publ_flag' value 'N' was changed to 'n' in
accordance with the built-in table derived from the CIF Core
dictionary named 'cif_core.dic' version 2.4.5 last updated on
2014-11-21 (89 times).

Automatic conversion script
Id: cif_fix_values 8369 2020-08-20 11:38:08Z andrius 
;
_cod_original_cell_volume 129.05(1)
_cod_original_sg_symbol_H-M 'R -3 m'
_cod_original_formula_sum 'Cr0.40 Na0.29 O Sb0.10'
_cod_database_code 1563257
_gsas_exptl_extinct_corr_t_min 1.00000
_gsas_exptl_extinct_corr_t_max 1.00000

loop_
_symmetry_equiv_pos_site_id
_symmetry_equiv_pos_as_xyz
1 +x,+y,+z
2 -y,x-y,+z
3 y-x,-x,+z
4 y-x,+y,+z
5 -y,-x,+z
6 +x,x-y,+z
-1 -x,-y,-z
-2 +y,y-x,-z
-3 x-y,+x,-z
-4 x-y,-y,-z
-5 +y,+x,-z
-6 -x,y-x,-z
101 +x+1/3,+y+2/3,+z+2/3
102 -y+1/3,x-y+2/3,+z+2/3
103 y-x+1/3,-x+2/3,+z+2/3
104 y-x+1/3,+y+2/3,+z+2/3
105 -y+1/3,-x+2/3,+z+2/3
106 +x+1/3,x-y+2/3,+z+2/3
-101 -x+2/3,-y+1/3,-z+1/3
-102 +y+2/3,y-x+1/3,-z+1/3
-103 x-y+2/3,+x+1/3,-z+1/3
-104 x-y+2/3,-y+1/3,-z+1/3
-105 +y+2/3,+x+1/3,-z+1/3
-106 -x+2/3,y-x+1/3,-z+1/3
201 +x+2/3,+y+1/3,+z+1/3
202 -y+2/3,x-y+1/3,+z+1/3
203 y-x+2/3,-x+1/3,+z+1/3
204 y-x+2/3,+y+1/3,+z+1/3
205 -y+2/3,-x+1/3,+z+1/3
206 +x+2/3,x-y+1/3,+z+1/3
-201 -x+1/3,-y+2/3,-z+2/3
-202 +y+1/3,y-x+2/3,-z+2/3
-203 x-y+1/3,+x+2/3,-z+2/3
-204 x-y+1/3,-y+2/3,-z+2/3
-205 +y+1/3,+x+2/3,-z+2/3
-206 -x+1/3,y-x+2/3,-z+2/3

loop_
_atom_site_type_symbol
_atom_site_label
_atom_site_fract_x
_atom_site_fract_y
_atom_site_fract_z
_atom_site_occupancy
_atom_site_thermal_displace_type
_atom_site_U_iso_or_equiv
_atom_site_symmetry_multiplicity
Sb SB1 0.0 0.0 0.0 0.21 Uiso 0.015(1) 3
Cr CR2 0.0 0.0 0.0 0.79 Uiso 0.015(1) 3
Na NA3 0.0 0.0 0.1668(6) 0.29 Uiso 0.038(3) 6
O- O4 0.0 0.0 0.3917(2) 1.0 Uiso 0.022(2) 6

loop_
_atom_type_symbol
_atom_type_number_in_cell
_atom_type_scat_dispersion_real
_atom_type_scat_dispersion_imag
_atom_type_scat_Cromer_Mann_a1
_atom_type_scat_Cromer_Mann_a2
_atom_type_scat_Cromer_Mann_a3
_atom_type_scat_Cromer_Mann_a4
_atom_type_scat_Cromer_Mann_b1
_atom_type_scat_Cromer_Mann_b2
_atom_type_scat_Cromer_Mann_b3
_atom_type_scat_Cromer_Mann_b4
_atom_type_scat_Cromer_Mann_c
_atom_type_scat_source
Sb+5 0.63 0.000 0.000 19.8685 5.44853 19.0302 0.46797 2.41253 14.1259 0.0000 0.0000 4.69263 International_Tables_Vol_C
Cr+3 2.37 0.000 0.000 9.68090 5.59463 7.81136 0.33439 2.87603 12.8288 0.11357 32.8761 0.51828 International_Tables_Vol_C
Na+1 1.74 0.000 0.000 3.25650 2.66710 3.93620 6.11530 1.39980 0.20010 1.00320 14.0390 0.40400 International_Tables_Vol_C
O-2 6.0 0.000 0.000 3.76936 15.0797 2.53342 6.30430 1.91579 40.3445 1.55094 0.31291 0.22789 International_Tables_Vol_C

loop_
_diffrn_radiation_wavelength
_diffrn_radiation_wavelength_wt
_diffrn_radiation_type
_diffrn_radiation_wavelength_id
1.540600 1.000 K\a~1~ 1
1.544400 0.500 K\a~2~ 2

loop_
_geom_angle_atom_site_label_1
_geom_angle_atom_site_label_2
_geom_angle_atom_site_label_3
_geom_angle
_geom_angle_site_symmetry_1
_geom_angle_site_symmetry_2
_geom_angle_site_symmetry_3
_geom_angle_publ_flag
SB1 SB1 SB1 60.0 1_445 . 1_455 n
SB1 SB1 SB1 60.0 1_445 . 1_545 n
SB1 SB1 SB1 120.0 1_445 . 1_565 n
SB1 SB1 SB1 120.0 1_445 . 1_655 n
SB1 SB1 SB1 180.0 1_445 . 1_665 n
SB1 SB1 NA3 90.0 1_445 . 1_555 n
SB1 SB1 NA3 90.0 1_445 . -1_555 n
SB1 SB1 NA3 63.29(8) 1_445 . 101_444 n
SB1 SB1 NA3 90.0 1_445 . 101_544 n
SB1 SB1 NA3 116.71(8) 1_445 . 101_554 n
SB1 SB1 NA3 63.29(8) 1_445 . -201_334 n
SB1 SB1 NA3 90.0 1_445 . -201_344 n
SB1 SB1 NA3 116.71(8) 1_445 . -201_444 n
SB1 SB1 O4 41.43(6) 1_445 . 101_444 n
SB1 SB1 O4 90.0 1_445 . 101_544 n
SB1 SB1 O4 138.57(6) 1_445 . 101_554 n
SB1 SB1 O4 41.43(6) 1_445 . -201_334 n
SB1 SB1 O4 90.0 1_445 . -201_344 n
SB1 SB1 O4 138.57(6) 1_445 . -201_444 n
SB1 SB1 SB1 120.0 1_455 . 1_545 n
SB1 SB1 SB1 60.0 1_455 . 1_565 n
SB1 SB1 SB1 180.0 1_455 . 1_655 n
SB1 SB1 SB1 120.0 1_455 . 1_665 n
SB1 SB1 NA3 90.0 1_455 . 1_555 n
SB1 SB1 NA3 90.0 1_455 . -1_555 n
SB1 SB1 NA3 63.29(8) 1_455 . 101_444 n
SB1 SB1 NA3 116.71(8) 1_455 . 101_544 n
SB1 SB1 NA3 90.0 1_455 . 101_554 n
SB1 SB1 NA3 90.0 1_455 . -201_334 n
SB1 SB1 NA3 63.29(8) 1_455 . -201_344 n
SB1 SB1 NA3 116.71(8) 1_455 . -201_444 n
SB1 SB1 O4 41.43(6) 1_455 . 101_444 n
SB1 SB1 O4 138.57(6) 1_455 . 101_544 n
SB1 SB1 O4 90.0 1_455 . 101_554 n
SB1 SB1 O4 90.0 1_455 . -201_334 n
SB1 SB1 O4 41.43(6) 1_455 . -201_344 n
SB1 SB1 O4 138.57(6) 1_455 . -201_444 n
SB1 SB1 SB1 180.0 1_545 . 1_565 n
SB1 SB1 SB1 60.0 1_545 . 1_655 n
SB1 SB1 SB1 120.0 1_545 . 1_665 n
SB1 SB1 NA3 90.0 1_545 . 1_555 n
SB1 SB1 NA3 90.0 1_545 . -1_555 n
SB1 SB1 NA3 90.0 1_545 . 101_444 n
SB1 SB1 NA3 63.29(8) 1_545 . 101_544 n
SB1 SB1 NA3 116.71(8) 1_545 . 101_554 n
SB1 SB1 NA3 63.29(8) 1_545 . -201_334 n
SB1 SB1 NA3 116.71(8) 1_545 . -201_344 n
SB1 SB1 NA3 90.0 1_545 . -201_444 n
SB1 SB1 O4 90.0 1_545 . 101_444 n
SB1 SB1 O4 41.43(6) 1_545 . 101_544 n
SB1 SB1 O4 138.57(6) 1_545 . 101_554 n
SB1 SB1 O4 41.43(6) 1_545 . -201_334 n
SB1 SB1 O4 138.57(6) 1_545 . -201_344 n
SB1 SB1 O4 90.0 1_545 . -201_444 n
SB1 SB1 SB1 120.0 1_565 . 1_655 n
SB1 SB1 SB1 60.0 1_565 . 1_665 n
SB1 SB1 NA3 90.0 1_565 . 1_555 n
SB1 SB1 NA3 90.0 1_565 . -1_555 n
SB1 SB1 NA3 90.0 1_565 . 101_444 n
SB1 SB1 NA3 116.71(8) 1_565 . 101_544 n
SB1 SB1 NA3 63.29(8) 1_565 . 101_554 n
SB1 SB1 NA3 116.71(8) 1_565 . -201_334 n
SB1 SB1 NA3 63.29(8) 1_565 . -201_344 n
SB1 SB1 NA3 90.0 1_565 . -201_444 n
SB1 SB1 O4 90.0 1_565 . 101_444 n
SB1 SB1 O4 138.57(6) 1_565 . 101_544 n
SB1 SB1 O4 41.43(6) 1_565 . 101_554 n
SB1 SB1 O4 138.57(6) 1_565 . -201_334 n
SB1 SB1 O4 41.43(6) 1_565 . -201_344 n
SB1 SB1 O4 90.0 1_565 . -201_444 n
SB1 SB1 SB1 60.0 1_655 . 1_665 n
SB1 SB1 NA3 90.0 1_655 . 1_555 n
SB1 SB1 NA3 90.0 1_655 . -1_555 n
SB1 SB1 NA3 116.71(8) 1_655 . 101_444 n
SB1 SB1 NA3 63.29(8) 1_655 . 101_544 n
SB1 SB1 NA3 90.0 1_655 . 101_554 n
SB1 SB1 NA3 90.0 1_655 . -201_334 n
SB1 SB1 NA3 116.71(8) 1_655 . -201_344 n
SB1 SB1 NA3 63.29(8) 1_655 . -201_444 n
SB1 SB1 O4 138.57(6) 1_655 . 101_444 n
SB1 SB1 O4 41.43(6) 1_655 . 101_544 n
SB1 SB1 O4 90.0 1_655 . 101_554 n
SB1 SB1 O4 90.0 1_655 . -201_334 n
SB1 SB1 O4 138.57(6) 1_655 . -201_344 n
SB1 SB1 O4 41.43(6) 1_655 . -201_444 n
SB1 SB1 NA3 90.0 1_665 . 1_555 n
SB1 SB1 NA3 90.0 1_665 . -1_555 n
SB1 SB1 NA3 116.71(8) 1_665 . 101_444 n
SB1 SB1 NA3 90.0 1_665 . 101_544 n
SB1 SB1 NA3 63.29(8) 1_665 . 101_554 n
SB1 SB1 NA3 116.71(8) 1_665 . -201_334 n
SB1 SB1 NA3 90.0 1_665 . -201_344 n
SB1 SB1 NA3 63.29(8) 1_665 . -201_444 n
SB1 SB1 O4 138.57(6) 1_665 . 101_444 n
SB1 SB1 O4 90.0 1_665 . 101_544 n
SB1 SB1 O4 41.43(6) 1_665 . 101_554 n
SB1 SB1 O4 138.57(6) 1_665 . -201_334 n
SB1 SB1 O4 90.0 1_665 . -201_344 n
SB1 SB1 O4 41.43(6) 1_665 . -201_444 n
NA3 SB1 NA3 180.0 1_555 . -1_555 n
NA3 SB1 NA3 148.73(9) 1_555 . 101_444 n
NA3 SB1 NA3 148.73(9) 1_555 . 101_544 n
NA3 SB1 NA3 148.73(9) 1_555 . 101_554 n
NA3 SB1 NA3 31.27(9) 1_555 . -201_334 n
NA3 SB1 NA3 31.27(9) 1_555 . -201_344 n
NA3 SB1 NA3 31.27(9) 1_555 . -201_444 n
NA3 SB1 O4 59.97(9) 1_555 . 101_444 n
NA3 SB1 O4 59.97(9) 1_555 . 101_544 n
NA3 SB1 O4 59.97(9) 1_555 . 101_554 n
NA3 SB1 O4 120.03(9) 1_555 . -201_334 n
NA3 SB1 O4 120.03(9) 1_555 . -201_344 n
NA3 SB1 O4 120.03(9) 1_555 . -201_444 n
NA3 SB1 NA3 31.27(9) -1_555 . 101_444 n
NA3 SB1 NA3 31.27(9) -1_555 . 101_544 n
NA3 SB1 NA3 31.27(9) -1_555 . 101_554 n
NA3 SB1 NA3 148.73(9) -1_555 . -201_334 n
NA3 SB1 NA3 148.73(9) -1_555 . -201_344 n
NA3 SB1 NA3 148.73(9) -1_555 . -201_444 n
NA3 SB1 O4 120.03(9) -1_555 . 101_444 n
NA3 SB1 O4 120.03(9) -1_555 . 101_544 n
NA3 SB1 O4 120.03(9) -1_555 . 101_554 n
NA3 SB1 O4 59.97(9) -1_555 . -201_334 n
NA3 SB1 O4 59.97(9) -1_555 . -201_344 n
NA3 SB1 O4 59.97(9) -1_555 . -201_444 n
NA3 SB1 NA3 53.43(15) 101_444 . 101_544 n
NA3 SB1 NA3 53.43(15) 101_444 . 101_554 n
NA3 SB1 NA3 126.57(15) 101_444 . -201_334 n
NA3 SB1 NA3 126.57(15) 101_444 . -201_344 n
NA3 SB1 NA3 179.9802 101_444 . -201_444 n
NA3 SB1 O4 88.76(13) 101_444 . 101_444 n
NA3 SB1 O4 130.72(7) 101_444 . 101_544 n
NA3 SB1 O4 130.72(7) 101_444 . 101_554 n
NA3 SB1 O4 49.28(7) 101_444 . -201_334 n
NA3 SB1 O4 49.28(7) 101_444 . -201_344 n
NA3 SB1 O4 91.24(13) 101_444 . -201_444 n
NA3 SB1 NA3 53.43(15) 101_544 . 101_554 n
NA3 SB1 NA3 126.57(15) 101_544 . -201_334 n
NA3 SB1 NA3 180.0 101_544 . -201_344 n
NA3 SB1 NA3 126.57(15) 101_544 . -201_444 n
NA3 SB1 O4 130.72(7) 101_544 . 101_444 n
NA3 SB1 O4 88.76(13) 101_544 . 101_544 n
NA3 SB1 O4 130.72(7) 101_544 . 101_554 n
NA3 SB1 O4 49.28(7) 101_544 . -201_334 n
NA3 SB1 O4 91.24(13) 101_544 . -201_344 n
NA3 SB1 O4 49.28(7) 101_544 . -201_444 n
NA3 SB1 NA3 179.972 101_554 . -201_334 n
NA3 SB1 NA3 126.57(15) 101_554 . -201_344 n
NA3 SB1 NA3 126.57(15) 101_554 . -201_444 n
NA3 SB1 O4 130.72(7) 101_554 . 101_444 n
NA3 SB1 O4 130.72(7) 101_554 . 101_544 n
NA3 SB1 O4 88.76(13) 101_554 . 101_554 n
NA3 SB1 O4 91.24(13) 101_554 . -201_334 n
NA3 SB1 O4 49.28(7) 101_554 . -201_344 n
NA3 SB1 O4 49.28(7) 101_554 . -201_444 n
NA3 SB1 NA3 53.43(15) -201_334 . -201_344 n
NA3 SB1 NA3 53.43(15) -201_334 . -201_444 n
NA3 SB1 O4 49.28(7) -201_334 . 101_444 n
NA3 SB1 O4 49.28(7) -201_334 . 101_544 n
NA3 SB1 O4 91.24(13) -201_334 . 101_554 n
NA3 SB1 O4 88.76(13) -201_334 . -201_334 n
NA3 SB1 O4 130.72(7) -201_334 . -201_344 n
NA3 SB1 O4 130.72(7) -201_334 . -201_444 n
NA3 SB1 NA3 53.43(15) -201_344 . -201_444 n
NA3 SB1 O4 49.28(7) -201_344 . 101_444 n
NA3 SB1 O4 91.24(13) -201_344 . 101_544 n
NA3 SB1 O4 49.28(7) -201_344 . 101_554 n
NA3 SB1 O4 130.72(7) -201_344 . -201_334 n
NA3 SB1 O4 88.76(13) -201_344 . -201_344 n
NA3 SB1 O4 130.72(7) -201_344 . -201_444 n
NA3 SB1 O4 91.24(13) -201_444 . 101_444 n
NA3 SB1 O4 49.28(7) -201_444 . 101_544 n
NA3 SB1 O4 49.28(7) -201_444 . 101_554 n
NA3 SB1 O4 130.72(7) -201_444 . -201_334 n
NA3 SB1 O4 130.72(7) -201_444 . -201_344 n
NA3 SB1 O4 88.76(13) -201_444 . -201_444 n
O4 SB1 O4 97.15(12) 101_444 . 101_544 n
O4 SB1 O4 97.15(12) 101_444 . 101_554 n
O4 SB1 O4 82.85(12) 101_444 . -201_334 n
O4 SB1 O4 82.85(12) 101_444 . -201_344 n
O4 SB1 O4 180.0 101_444 . -201_444 n
O4 SB1 O4 97.15(12) 101_544 . 101_554 n
O4 SB1 O4 82.85(12) 101_544 . -201_334 n
O4 SB1 O4 180.0 101_544 . -201_344 n
O4 SB1 O4 82.85(12) 101_544 . -201_444 n
O4 SB1 O4 180.0 101_554 . -201_334 n
O4 SB1 O4 82.85(12) 101_554 . -201_344 n
O4 SB1 O4 82.85(12) 101_554 . -201_444 n
O4 SB1 O4 97.15(12) -201_334 . -201_344 n
O4 SB1 O4 97.15(12) -201_334 . -201_444 n
O4 SB1 O4 97.15(12) -201_344 . -201_444 n
NA3 CR2 NA3 180.0 1_555 . -1_555 n
NA3 CR2 O4 59.97(9) 1_555 . 101_444 n
NA3 CR2 O4 59.97(9) 1_555 . 101_544 n
NA3 CR2 O4 59.97(9) 1_555 . 101_554 n
NA3 CR2 O4 120.03(9) 1_555 . -201_334 n
NA3 CR2 O4 120.03(9) 1_555 . -201_344 n
NA3 CR2 O4 120.03(9) 1_555 . -201_444 n
NA3 CR2 O4 120.03(9) -1_555 . 101_444 n
NA3 CR2 O4 120.03(9) -1_555 . 101_544 n
NA3 CR2 O4 120.03(9) -1_555 . 101_554 n
NA3 CR2 O4 59.97(9) -1_555 . -201_334 n
NA3 CR2 O4 59.97(9) -1_555 . -201_344 n
NA3 CR2 O4 59.97(9) -1_555 . -201_444 n
O4 CR2 O4 97.15(12) 101_444 . 101_544 n
O4 CR2 O4 97.15(12) 101_444 . 101_554 n
O4 CR2 O4 82.85(12) 101_444 . -201_334 n
O4 CR2 O4 82.85(12) 101_444 . -201_344 n
O4 CR2 O4 180.0 101_444 . -201_444 n
O4 CR2 O4 97.15(12) 101_544 . 101_554 n
O4 CR2 O4 82.85(12) 101_544 . -201_334 n
O4 CR2 O4 180.0 101_544 . -201_344 n
O4 CR2 O4 82.85(12) 101_544 . -201_444 n
O4 CR2 O4 180.0 101_554 . -201_334 n
O4 CR2 O4 82.85(12) 101_554 . -201_344 n
O4 CR2 O4 82.85(12) 101_554 . -201_444 n
O4 CR2 O4 97.15(12) -201_334 . -201_344 n
O4 CR2 O4 97.15(12) -201_334 . -201_444 n
O4 CR2 O4 97.15(12) -201_344 . -201_444 n
SB1 NA3 SB1 148.73(9) 1_555 . 201_445 n
SB1 NA3 SB1 148.73(9) 1_555 . 201_455 n
SB1 NA3 SB1 148.73(9) 1_555 . 201_555 n
SB1 NA3 CR2 0.0 1_555 . 1_555 n
SB1 NA3 NA3 90.0 1_555 . 1_445 n
SB1 NA3 NA3 90.0 1_555 . 1_455 n
SB1 NA3 NA3 90.0 1_555 . 1_545 n
SB1 NA3 NA3 90.0 1_555 . 1_565 n
SB1 NA3 NA3 90.0 1_555 . 1_655 n
SB1 NA3 NA3 90.0 1_555 . 1_665 n
SB1 NA3 NA3 89.8(7) 1_555 . -201_334 n
SB1 NA3 NA3 89.8(7) 1_555 . -201_344 n
SB1 NA3 NA3 89.91(35) 1_555 . -201_434 n
SB1 NA3 NA3 89.8(7) 1_555 . -201_444 n
SB1 NA3 NA3 89.91(35) 1_555 . -201_454 n
SB1 NA3 O4 43.01(17) 1_555 . 101_444 n
SB1 NA3 O4 43.01(17) 1_555 . 101_544 n
SB1 NA3 O4 43.01(17) 1_555 . 101_554 n
SB1 NA3 O4 136.90(17) 1_555 . -101_334 n
SB1 NA3 O4 136.90(17) 1_555 . -101_434 n
SB1 NA3 O4 136.90(17) 1_555 . -101_444 n
SB1 NA3 SB1 53.43(15) 201_445 . 201_455 n
SB1 NA3 SB1 53.43(15) 201_445 . 201_555 n
SB1 NA3 CR2 148.73(9) 201_445 . 1_555 n
SB1 NA3 NA3 63.29(8) 201_445 . 1_445 n
SB1 NA3 NA3 90.0 201_445 . 1_455 n
SB1 NA3 NA3 63.29(8) 201_445 . 1_545 n
SB1 NA3 NA3 116.71(8) 201_445 . 1_565 n
SB1 NA3 NA3 90.0 201_445 . 1_655 n
SB1 NA3 NA3 116.71(8) 201_445 . 1_665 n
SB1 NA3 NA3 58.9(6) 201_445 . -201_334 n
SB1 NA3 NA3 105.2(7) 201_445 . -201_344 n
SB1 NA3 NA3 75.04(26) 201_445 . -201_434 n
SB1 NA3 NA3 105.2(7) 201_445 . -201_444 n
SB1 NA3 NA3 121.4(4) 201_445 . -201_454 n
SB1 NA3 O4 116.62(8) 201_445 . 101_444 n
SB1 NA3 O4 116.62(8) 201_445 . 101_544 n
SB1 NA3 O4 168.26(26) 201_445 . 101_554 n
SB1 NA3 O4 36.73(12) 201_445 . -101_334 n
SB1 NA3 O4 36.73(12) 201_445 . -101_434 n
SB1 NA3 O4 74.37(26) 201_445 . -101_444 n
SB1 NA3 SB1 53.43(15) 201_455 . 201_555 n
SB1 NA3 CR2 148.73(9) 201_455 . 1_555 n
SB1 NA3 NA3 90.0 201_455 . 1_445 n
SB1 NA3 NA3 63.29(8) 201_455 . 1_455 n
SB1 NA3 NA3 116.71(8) 201_455 . 1_545 n
SB1 NA3 NA3 63.29(8) 201_455 . 1_565 n
SB1 NA3 NA3 116.71(8) 201_455 . 1_655 n
SB1 NA3 NA3 90.0 201_455 . 1_665 n
SB1 NA3 NA3 105.2(7) 201_455 . -201_334 n
SB1 NA3 NA3 58.9(6) 201_455 . -201_344 n
SB1 NA3 NA3 121.4(4) 201_455 . -201_434 n
SB1 NA3 NA3 105.2(7) 201_455 . -201_444 n
SB1 NA3 NA3 75.04(26) 201_455 . -201_454 n
SB1 NA3 O4 116.62(8) 201_455 . 101_444 n
SB1 NA3 O4 168.26(26) 201_455 . 101_544 n
SB1 NA3 O4 116.62(8) 201_455 . 101_554 n
SB1 NA3 O4 36.73(12) 201_455 . -101_334 n
SB1 NA3 O4 74.37(26) 201_455 . -101_434 n
SB1 NA3 O4 36.73(12) 201_455 . -101_444 n
SB1 NA3 CR2 148.73(9) 201_555 . 1_555 n
SB1 NA3 NA3 116.71(8) 201_555 . 1_445 n
SB1 NA3 NA3 116.71(8) 201_555 . 1_455 n
SB1 NA3 NA3 90.0 201_555 . 1_545 n
SB1 NA3 NA3 90.0 201_555 . 1_565 n
SB1 NA3 NA3 63.29(8) 201_555 . 1_655 n
SB1 NA3 NA3 63.29(8) 201_555 . 1_665 n
SB1 NA3 NA3 105.2(7) 201_555 . -201_334 n
SB1 NA3 NA3 105.2(7) 201_555 . -201_344 n
SB1 NA3 NA3 75.04(26) 201_555 . -201_434 n
SB1 NA3 NA3 58.9(6) 201_555 . -201_444 n
SB1 NA3 NA3 75.04(26) 201_555 . -201_454 n
SB1 NA3 O4 168.26(26) 201_555 . 101_444 n
SB1 NA3 O4 116.62(8) 201_555 . 101_544 n
SB1 NA3 O4 116.62(8) 201_555 . 101_554 n
SB1 NA3 O4 74.37(26) 201_555 . -101_334 n
SB1 NA3 O4 36.73(12) 201_555 . -101_434 n
SB1 NA3 O4 36.73(12) 201_555 . -101_444 n
CR2 NA3 NA3 90.0 1_555 . 1_445 n
CR2 NA3 NA3 90.0 1_555 . 1_455 n
CR2 NA3 NA3 90.0 1_555 . 1_545 n
CR2 NA3 NA3 90.0 1_555 . 1_565 n
CR2 NA3 NA3 90.0 1_555 . 1_655 n
CR2 NA3 NA3 90.0 1_555 . 1_665 n
CR2 NA3 NA3 89.8(7) 1_555 . -201_334 n
CR2 NA3 NA3 89.8(7) 1_555 . -201_344 n
CR2 NA3 NA3 89.91(35) 1_555 . -201_434 n
CR2 NA3 NA3 89.8(7) 1_555 . -201_444 n
CR2 NA3 NA3 89.91(35) 1_555 . -201_454 n
CR2 NA3 O4 43.01(17) 1_555 . 101_444 n
CR2 NA3 O4 43.01(17) 1_555 . 101_544 n
CR2 NA3 O4 43.01(17) 1_555 . 101_554 n
CR2 NA3 O4 136.90(17) 1_555 . -101_334 n
CR2 NA3 O4 136.90(17) 1_555 . -101_434 n
CR2 NA3 O4 136.90(17) 1_555 . -101_444 n
NA3 NA3 NA3 60.0 1_445 . 1_455 n
NA3 NA3 NA3 60.0 1_445 . 1_545 n
NA3 NA3 NA3 120.0 1_445 . 1_565 n
NA3 NA3 NA3 120.0 1_445 . 1_655 n
NA3 NA3 NA3 180.0 1_445 . 1_665 n
NA3 NA3 NA3 30.000(4) 1_445 . -201_334 n
NA3 NA3 NA3 90.0 1_445 . -201_344 n
NA3 NA3 NA3 90.0 1_445 . -201_434 n
NA3 NA3 NA3 149.999(4) 1_445 . -201_444 n
NA3 NA3 NA3 149.9999(10) 1_445 . -201_454 n
NA3 NA3 O4 53.79(13) 1_445 . 101_444 n
NA3 NA3 O4 90.0 1_445 . 101_544 n
NA3 NA3 O4 126.21(13) 1_445 . 101_554 n
NA3 NA3 O4 53.72(13) 1_445 . -101_334 n
NA3 NA3 O4 90.0 1_445 . -101_434 n
NA3 NA3 O4 126.28(13) 1_445 . -101_444 n
NA3 NA3 NA3 120.0 1_455 . 1_545 n
NA3 NA3 NA3 60.0 1_455 . 1_565 n
NA3 NA3 NA3 180.0 1_455 . 1_655 n
NA3 NA3 NA3 120.0 1_455 . 1_665 n
NA3 NA3 NA3 90.0 1_455 . -201_334 n
NA3 NA3 NA3 30.000(4) 1_455 . -201_344 n
NA3 NA3 NA3 149.9999(10) 1_455 . -201_434 n
NA3 NA3 NA3 149.999(4) 1_455 . -201_444 n
NA3 NA3 NA3 90.0 1_455 . -201_454 n
NA3 NA3 O4 53.79(13) 1_455 . 101_444 n
NA3 NA3 O4 126.21(13) 1_455 . 101_544 n
NA3 NA3 O4 90.0 1_455 . 101_554 n
NA3 NA3 O4 53.72(13) 1_455 . -101_334 n
NA3 NA3 O4 126.28(13) 1_455 . -101_434 n
NA3 NA3 O4 90.0 1_455 . -101_444 n
NA3 NA3 NA3 180.0 1_545 . 1_565 n
NA3 NA3 NA3 60.0 1_545 . 1_655 n
NA3 NA3 NA3 120.0 1_545 . 1_665 n
NA3 NA3 NA3 30.000(4) 1_545 . -201_334 n
NA3 NA3 NA3 149.999(4) 1_545 . -201_344 n
NA3 NA3 NA3 30.0001(10) 1_545 . -201_434 n
NA3 NA3 NA3 90.0 1_545 . -201_444 n
NA3 NA3 NA3 149.9998(10) 1_545 . -201_454 n
NA3 NA3 O4 90.0 1_545 . 101_444 n
NA3 NA3 O4 53.79(13) 1_545 . 101_544 n
NA3 NA3 O4 126.21(13) 1_545 . 101_554 n
NA3 NA3 O4 90.0 1_545 . -101_334 n
NA3 NA3 O4 53.72(13) 1_545 . -101_434 n
NA3 NA3 O4 126.28(13) 1_545 . -101_444 n
NA3 NA3 NA3 120.0 1_565 . 1_655 n
NA3 NA3 NA3 60.0 1_565 . 1_665 n
NA3 NA3 NA3 149.999(4) 1_565 . -201_334 n
NA3 NA3 NA3 30.000(4) 1_565 . -201_344 n
NA3 NA3 NA3 149.9999(10) 1_565 . -201_434 n
NA3 NA3 NA3 90.0 1_565 . -201_444 n
NA3 NA3 NA3 30.0001(10) 1_565 . -201_454 n
NA3 NA3 O4 90.0 1_565 . 101_444 n
NA3 NA3 O4 126.21(13) 1_565 . 101_544 n
NA3 NA3 O4 53.79(13) 1_565 . 101_554 n
NA3 NA3 O4 90.0 1_565 . -101_334 n
NA3 NA3 O4 126.28(13) 1_565 . -101_434 n
NA3 NA3 O4 53.72(13) 1_565 . -101_444 n
NA3 NA3 NA3 60.0 1_655 . 1_665 n
NA3 NA3 NA3 90.0 1_655 . -201_334 n
NA3 NA3 NA3 149.999(4) 1_655 . -201_344 n
NA3 NA3 NA3 30.0001(10) 1_655 . -201_434 n
NA3 NA3 NA3 30.000(4) 1_655 . -201_444 n
NA3 NA3 NA3 90.0 1_655 . -201_454 n
NA3 NA3 O4 126.21(13) 1_655 . 101_444 n
NA3 NA3 O4 53.79(13) 1_655 . 101_544 n
NA3 NA3 O4 90.0 1_655 . 101_554 n
NA3 NA3 O4 126.28(13) 1_655 . -101_334 n
NA3 NA3 O4 53.72(13) 1_655 . -101_434 n
NA3 NA3 O4 90.0 1_655 . -101_444 n
NA3 NA3 NA3 149.999(4) 1_665 . -201_334 n
NA3 NA3 NA3 90.0 1_665 . -201_344 n
NA3 NA3 NA3 90.0 1_665 . -201_434 n
NA3 NA3 NA3 30.000(4) 1_665 . -201_444 n
NA3 NA3 NA3 30.0001(10) 1_665 . -201_454 n
NA3 NA3 O4 126.21(13) 1_665 . 101_444 n
NA3 NA3 O4 90.0 1_665 . 101_544 n
NA3 NA3 O4 53.79(13) 1_665 . 101_554 n
NA3 NA3 O4 126.28(13) 1_665 . -101_334 n
NA3 NA3 O4 90.0 1_665 . -101_434 n
NA3 NA3 O4 53.72(13) 1_665 . -101_444 n
NA3 NA3 NA3 119.999(8) -201_334 . -201_344 n
NA3 NA3 NA3 59.9999(10) -201_334 . -201_434 n
NA3 NA3 NA3 119.999(8) -201_334 . -201_444 n
NA3 NA3 NA3 179.717(5) -201_334 . -201_454 n
NA3 NA3 O4 69.9(5) -201_334 . 101_444 n
NA3 NA3 O4 69.9(5) -201_334 . 101_544 n
NA3 NA3 O4 132.8(9) -201_334 . 101_554 n
NA3 NA3 O4 70.2(5) -201_334 . -101_334 n
NA3 NA3 O4 70.2(5) -201_334 . -101_434 n
NA3 NA3 O4 133.3(9) -201_334 . -101_444 n
NA3 NA3 NA3 179.716(5) -201_344 . -201_434 n
NA3 NA3 NA3 119.999(8) -201_344 . -201_444 n
NA3 NA3 NA3 59.9999(10) -201_344 . -201_454 n
NA3 NA3 O4 69.9(5) -201_344 . 101_444 n
NA3 NA3 O4 132.8(9) -201_344 . 101_544 n
NA3 NA3 O4 69.9(5) -201_344 . 101_554 n
NA3 NA3 O4 70.2(5) -201_344 . -101_334 n
NA3 NA3 O4 133.3(9) -201_344 . -101_434 n
NA3 NA3 O4 70.2(5) -201_344 . -101_444 n
NA3 NA3 NA3 59.9999(10) -201_434 . -201_444 n
NA3 NA3 NA3 119.9997(20) -201_434 . -201_454 n
NA3 NA3 O4 109.87(33) -201_434 . 101_444 n
NA3 NA3 O4 46.90(19) -201_434 . 101_544 n
NA3 NA3 O4 109.87(33) -201_434 . 101_554 n
NA3 NA3 O4 110.05(33) -201_434 . -101_334 n
NA3 NA3 O4 47.00(19) -201_434 . -101_434 n
NA3 NA3 O4 110.05(33) -201_434 . -101_444 n
NA3 NA3 NA3 59.9999(10) -201_444 . -201_454 n
NA3 NA3 O4 132.8(9) -201_444 . 101_444 n
NA3 NA3 O4 69.9(5) -201_444 . 101_544 n
NA3 NA3 O4 69.9(5) -201_444 . 101_554 n
NA3 NA3 O4 133.3(9) -201_444 . -101_334 n
NA3 NA3 O4 70.2(5) -201_444 . -101_434 n
NA3 NA3 O4 70.2(5) -201_444 . -101_444 n
NA3 NA3 O4 109.87(33) -201_454 . 101_444 n
NA3 NA3 O4 109.87(33) -201_454 . 101_544 n
NA3 NA3 O4 46.90(19) -201_454 . 101_554 n
NA3 NA3 O4 110.05(33) -201_454 . -101_334 n
NA3 NA3 O4 110.05(33) -201_454 . -101_434 n
NA3 NA3 O4 47.00(19) -201_454 . -101_444 n
O4 NA3 O4 72.42(27) 101_444 . 101_544 n
O4 NA3 O4 72.42(27) 101_444 . 101_554 n
O4 NA3 O4 93.89(11) 101_444 . -101_334 n
O4 NA3 O4 140.08(4) 101_444 . -101_434 n
O4 NA3 O4 140.08(4) 101_444 . -101_444 n
O4 NA3 O4 72.42(27) 101_544 . 101_554 n
O4 NA3 O4 140.08(4) 101_544 . -101_334 n
O4 NA3 O4 93.89(11) 101_544 . -101_434 n
O4 NA3 O4 140.08(4) 101_544 . -101_444 n
O4 NA3 O4 140.08(4) 101_554 . -101_334 n
O4 NA3 O4 140.08(4) 101_554 . -101_434 n
O4 NA3 O4 93.89(11) 101_554 . -101_444 n
O4 NA3 O4 72.56(27) -101_334 . -101_434 n
O4 NA3 O4 72.56(27) -101_334 . -101_444 n
O4 NA3 O4 72.56(27) -101_434 . -101_444 n
SB1 O4 SB1 97.15(12) 201_445 . 201_455 n
SB1 O4 SB1 97.15(12) 201_445 . 201_555 n
SB1 O4 CR2 0.0 201_445 . 201_445 n
SB1 O4 CR2 97.15(12) 201_445 . 201_455 n
SB1 O4 CR2 97.15(12) 201_445 . 201_555 n
SB1 O4 NA3 93.99(11) 201_445 . -101_334 n
SB1 O4 NA3 93.99(11) 201_445 . -101_434 n
SB1 O4 NA3 163.12(21) 201_445 . -101_444 n
SB1 O4 NA3 77.02(16) 201_445 . 201_445 n
SB1 O4 NA3 131.39(5) 201_445 . 201_455 n
SB1 O4 NA3 131.39(5) 201_445 . 201_555 n
SB1 O4 SB1 97.15(12) 201_455 . 201_555 n
SB1 O4 CR2 97.15(12) 201_455 . 201_445 n
SB1 O4 CR2 0.0 201_455 . 201_455 n
SB1 O4 CR2 97.15(12) 201_455 . 201_555 n
SB1 O4 NA3 93.99(11) 201_455 . -101_334 n
SB1 O4 NA3 163.12(21) 201_455 . -101_434 n
SB1 O4 NA3 93.99(11) 201_455 . -101_444 n
SB1 O4 NA3 131.39(5) 201_455 . 201_445 n
SB1 O4 NA3 77.02(16) 201_455 . 201_455 n
SB1 O4 NA3 131.39(5) 201_455 . 201_555 n
SB1 O4 CR2 97.15(12) 201_555 . 201_445 n
SB1 O4 CR2 97.15(12) 201_555 . 201_455 n
SB1 O4 CR2 0.0 201_555 . 201_555 n
SB1 O4 NA3 163.12(21) 201_555 . -101_334 n
SB1 O4 NA3 93.99(11) 201_555 . -101_434 n
SB1 O4 NA3 93.99(11) 201_555 . -101_444 n
SB1 O4 NA3 131.39(5) 201_555 . 201_445 n
SB1 O4 NA3 131.39(5) 201_555 . 201_455 n
SB1 O4 NA3 77.02(16) 201_555 . 201_555 n
CR2 O4 CR2 97.15(12) 201_445 . 201_455 n
CR2 O4 CR2 97.15(12) 201_445 . 201_555 n
CR2 O4 NA3 93.99(11) 201_445 . -101_334 n
CR2 O4 NA3 93.99(11) 201_445 . -101_434 n
CR2 O4 NA3 163.12(21) 201_445 . -101_444 n
CR2 O4 NA3 77.02(16) 201_445 . 201_445 n
CR2 O4 NA3 131.39(5) 201_445 . 201_455 n
CR2 O4 NA3 131.39(5) 201_445 . 201_555 n
CR2 O4 CR2 97.15(12) 201_455 . 201_555 n
CR2 O4 NA3 93.99(11) 201_455 . -101_334 n
CR2 O4 NA3 163.12(21) 201_455 . -101_434 n
CR2 O4 NA3 93.99(11) 201_455 . -101_444 n
CR2 O4 NA3 131.39(5) 201_455 . 201_445 n
CR2 O4 NA3 77.02(16) 201_455 . 201_455 n
CR2 O4 NA3 131.39(5) 201_455 . 201_555 n
CR2 O4 NA3 163.12(21) 201_555 . -101_334 n
CR2 O4 NA3 93.99(11) 201_555 . -101_434 n
CR2 O4 NA3 93.99(11) 201_555 . -101_444 n
CR2 O4 NA3 131.39(5) 201_555 . 201_445 n
CR2 O4 NA3 131.39(5) 201_555 . 201_455 n
CR2 O4 NA3 77.02(16) 201_555 . 201_555 n
NA3 O4 NA3 72.56(27) -101_334 . -101_434 n
NA3 O4 NA3 72.56(27) -101_334 . -101_444 n
NA3 O4 NA3 39.92(4) -101_334 . 201_445 n
NA3 O4 NA3 39.92(4) -101_334 . 201_455 n
NA3 O4 NA3 86.11(11) -101_334 . 201_555 n
NA3 O4 NA3 72.56(27) -101_434 . -101_444 n
NA3 O4 NA3 39.92(4) -101_434 . 201_445 n
NA3 O4 NA3 86.11(11) -101_434 . 201_455 n
NA3 O4 NA3 39.92(4) -101_434 . 201_555 n
NA3 O4 NA3 86.11(11) -101_444 . 201_445 n
NA3 O4 NA3 39.92(4) -101_444 . 201_455 n
NA3 O4 NA3 39.92(4) -101_444 . 201_555 n
NA3 O4 NA3 72.42(27) 201_445 . 201_455 n
NA3 O4 NA3 72.42(27) 201_445 . 201_555 n
NA3 O4 NA3 72.42(27) 201_455 . 201_555 n

loop_
_geom_bond_atom_site_label_1
_geom_bond_atom_site_label_2
_geom_bond_distance
_geom_bond_site_symmetry_1
_geom_bond_site_symmetry_2
_geom_bond_publ_flag
SB1 SB1 2.96620(7) . 1_445 n
SB1 SB1 2.96620(7) . 1_455 n
SB1 SB1 2.96620(7) . 1_545 n
SB1 SB1 2.96620(7) . 1_565 n
SB1 SB1 2.96620(7) . 1_655 n
SB1 SB1 2.96620(7) . 1_665 n
SB1 CR2 2.96620(7) . 1_445 n
SB1 CR2 2.96620(7) . 1_455 n
SB1 CR2 2.96620(7) . 1_545 n
SB1 CR2 2.96620(7) . 1_565 n
SB1 CR2 2.96620(7) . 1_655 n
SB1 CR2 2.96620(7) . 1_665 n
SB1 NA3 2.826(10) . 1_555 n
SB1 NA3 2.826(10) . -1_555 n
SB1 NA3 3.299(9) . 101_444 n
SB1 NA3 3.299(9) . 101_544 n
SB1 NA3 3.299(9) . 101_554 n
SB1 NA3 3.299(9) . -201_334 n
SB1 NA3 3.299(9) . -201_344 n
SB1 NA3 3.299(9) . -201_444 n
SB1 O4 1.9780(18) . 101_444 n
SB1 O4 1.9780(18) . 101_544 n
SB1 O4 1.9780(18) . 101_554 n
SB1 O4 1.9780(18) . -201_334 n
SB1 O4 1.9780(18) . -201_344 n
SB1 O4 1.9780(18) . -201_444 n
CR2 SB1 2.96620(7) . 1_445 n
CR2 SB1 2.96620(7) . 1_455 n
CR2 SB1 2.96620(7) . 1_545 n
CR2 SB1 2.96620(7) . 1_565 n
CR2 SB1 2.96620(7) . 1_655 n
CR2 SB1 2.96620(7) . 1_665 n
CR2 CR2 2.96620(7) . 1_445 n
CR2 CR2 2.96620(7) . 1_455 n
CR2 CR2 2.96620(7) . 1_545 n
CR2 CR2 2.96620(7) . 1_565 n
CR2 CR2 2.96620(7) . 1_655 n
CR2 CR2 2.96620(7) . 1_665 n
CR2 NA3 2.826(10) . 1_555 n
CR2 NA3 2.826(10) . -1_555 n
CR2 NA3 3.299(9) . 101_444 n
CR2 NA3 3.299(9) . 101_544 n
CR2 NA3 3.299(9) . 101_554 n
CR2 NA3 3.299(9) . -201_334 n
CR2 NA3 3.299(9) . -201_344 n
CR2 NA3 3.299(9) . -201_444 n
CR2 O4 1.9780(18) . 101_444 n
CR2 O4 1.9780(18) . 101_544 n
CR2 O4 1.9780(18) . 101_554 n
CR2 O4 1.9780(18) . -201_334 n
CR2 O4 1.9780(18) . -201_344 n
CR2 O4 1.9780(18) . -201_444 n
NA3 SB1 2.826(10) . 1_555 n
NA3 SB1 3.299(9) . 201_445 n
NA3 SB1 3.299(9) . 201_455 n
NA3 SB1 3.299(9) . 201_555 n
NA3 CR2 2.826(10) . 1_555 n
NA3 CR2 3.299(9) . 201_445 n
NA3 CR2 3.299(9) . 201_455 n
NA3 CR2 3.299(9) . 201_555 n
NA3 NA3 2.96620(7) . 1_445 n
NA3 NA3 2.96620(7) . 1_455 n
NA3 NA3 2.96620(7) . 1_545 n
NA3 NA3 2.96620(7) . 1_565 n
NA3 NA3 2.96620(7) . 1_655 n
NA3 NA3 2.96620(7) . 1_665 n
NA3 NA3 1.71255(8) . -201_334 n
NA3 NA3 1.71255(8) . -201_344 n
NA3 NA3 3.42508(9) . -201_434 n
NA3 NA3 1.71255(8) . -201_444 n
NA3 NA3 3.42508(9) . -201_454 n
NA3 O4 2.511(8) . 101_444 n
NA3 O4 2.511(8) . 101_544 n
NA3 O4 2.511(8) . 101_554 n
NA3 O4 2.507(8) . -101_334 n
NA3 O4 2.507(8) . -101_434 n
NA3 O4 2.507(8) . -101_444 n
O4 SB1 1.9780(18) . 201_445 n
O4 SB1 1.9780(18) . 201_455 n
O4 SB1 1.9780(18) . 201_555 n
O4 CR2 1.9780(18) . 201_445 n
O4 CR2 1.9780(18) . 201_455 n
O4 CR2 1.9780(18) . 201_555 n
O4 NA3 2.507(8) . -101_334 n
O4 NA3 2.507(8) . -101_434 n
O4 NA3 2.507(8) . -101_444 n
O4 NA3 2.511(8) . 201_445 n
O4 NA3 2.511(8) . 201_455 n
O4 NA3 2.511(8) . 201_555 n
